data_7221776
loop_
_publ_author_name
'Meenatchi, V.'
'Agilandeshwari, R.'
'Meenakshisundaram, SP.'

_publ_section_title
;
 Synthesis, structure, characterization and theoretical studies of NLO
 active furan-2-carbohydrazide monohydrate derivative single crystals
;
_journal_name_full 'RSC Adv.'
_journal_paper_doi 10.1039/C5RA07936E
_journal_year 2015
_chemical_absolute_configuration unk
_chemical_formula_moiety 'C15 H16 N2 O2, H2 O'
_chemical_formula_sum 'C15 H18 N2 O3'
_chemical_formula_weight 274.32
_space_group_IT_number 19
_symmetry_cell_setting orthorhombic
_symmetry_Int_Tables_number 19
_symmetry_space_group_name_Hall 'P 2ac 2ab'
_symmetry_space_group_name_H-M 'P 21 21 21'
_atom_sites_solution_primary iterative
_audit_block_doi 10.5517/cc144rmn
_audit_creation_date 2015-08-03T12:57:01-00:00
_audit_creation_method 'WinGX routine CIF_UPDATE'
_audit_update_record
;
2015-08-03 deposited with the CCDC.
2015-08-11 downloaded from the CCDC.
;
_cell_angle_alpha 90
_cell_angle_beta 90
_cell_angle_gamma 90
_cell_formula_units_Z 4
_cell_length_a 4.715(2)
_cell_length_b 12.331(5)
_cell_length_c 24.742(11)
_cell_measurement_temperature 273.15
_cell_volume 1438.5(11)
_computing_molecular_graphics 'Olex2 (Dolomanov et al., 2009)'
_computing_publication_material 'Olex2 (Dolomanov et al., 2009)'
_computing_structure_refinement 'olex2.refine (Bourhis et al., 2015)'
_computing_structure_solution 'olex2.solve (Bourhis et al., 2015)'
_diffrn_ambient_temperature 273.15
_diffrn_detector 'Bruker APEX2 area detector'
_diffrn_detector_area_resol_mean 7.9
_diffrn_detector_type 'CCD area detector'
_diffrn_measured_fraction_theta_full 0.9979
_diffrn_measured_fraction_theta_max 0.9979
_diffrn_measurement_device 'three-circle diffractometer'
_diffrn_measurement_device_type 'Bruker APEX2 microsource'
_diffrn_measurement_method '\w and \f scans'
_diffrn_radiation_monochromator 'mirror optics'
_diffrn_radiation_probe x-ray
_diffrn_radiation_type 'Mo K\a'
_diffrn_radiation_wavelength 0.71073
_diffrn_reflns_av_R_equivalents 0.0426
_diffrn_reflns_av_unetI/netI 0.033
_diffrn_reflns_limit_h_max 5
_diffrn_reflns_limit_h_min -5
_diffrn_reflns_limit_k_max 15
_diffrn_reflns_limit_k_min -15
_diffrn_reflns_limit_l_max 30
_diffrn_reflns_limit_l_min -30
_diffrn_reflns_number 14732
_diffrn_reflns_theta_full 26
_diffrn_reflns_theta_max 25.99
_diffrn_reflns_theta_min 1.65
_diffrn_source 'microfocus sealed X-ray tube'
_diffrn_source_type 'Incoatec I\ms'
_exptl_absorpt_coefficient_mu 0.089
_exptl_absorpt_correction_type none
_exptl_crystal_colour 'clear yellowish colourless'
_exptl_crystal_density_diffrn 1.2665
_exptl_crystal_description needle
_exptl_crystal_F_000 584.2975
_exptl_crystal_size_max 0.3
_exptl_crystal_size_mid 0.25
_exptl_crystal_size_min 0.25
_refine_diff_density_max 0.1886
_refine_diff_density_min -0.2079
_refine_diff_density_rms 0.0454
_refine_ls_abs_structure_details 'Flack, H. D. (1983). Acta Cryst. A39, 876-881.'
_refine_ls_abs_structure_Flack 0E1(3)
_refine_ls_goodness_of_fit_ref 1.0783
_refine_ls_hydrogen_treatment refall
_refine_ls_matrix_type full
_refine_ls_number_constraints 0
_refine_ls_number_parameters 252
_refine_ls_number_reflns 2806
_refine_ls_number_restraints 0
_refine_ls_restrained_S_all 1.0783
_refine_ls_R_factor_all 0.0615
_refine_ls_R_factor_gt 0.0497
_refine_ls_shift/su_max 0.0007
_refine_ls_shift/su_mean 0.0001
_refine_ls_structure_factor_coef Fsqd
_refine_ls_weighting_details 'w=1/[\s^2^(Fo^2^)+(0.0405P)^2^+0.2464P] where P=(Fo^2^+2Fc^2^)/3'
_refine_ls_weighting_scheme calc
_refine_ls_wR_factor_gt 0.0981
_refine_ls_wR_factor_ref 0.1029
_reflns_Friedel_coverage 0.996
_reflns_number_gt 2399
_reflns_number_total 2806
_reflns_threshold_expression I>=2u(I)
_cod_data_source_file c5ra07936e2.cif
_cod_data_source_block rc196
_cod_original_cell_volume 1438.6(11)
_cod_original_sg_symbol_Hall ' P 2ac 2ab'
_cod_database_code 7221776

loop_
_symmetry_equiv_pos_as_xyz
x,y,z
x+1/2,-y+1/2,-z
-x,y+1/2,-z+1/2
-x+1/2,-y,z+1/2

loop_
_atom_site_label
_atom_site_type_symbol
_atom_site_fract_x
_atom_site_fract_y
_atom_site_fract_z
_atom_site_U_iso_or_equiv
_atom_site_adp_type
_atom_site_occupancy
O1 O -0.0689(4) -0.79075(12) -0.71569(6) 0.0492(5) Uani 1
N1 N 0.3210(4) -0.67247(16) -0.77075(7) 0.0408(4) Uani 1
N2 N 0.4957(4) -0.61532(15) -0.80541(7) 0.0417(5) Uani 1
O2 O 0.1785(4) -0.51938(12) -0.72704(6) 0.0525(4) Uani 1
C5 C 0.1631(5) -0.61843(18) -0.73451(9) 0.0399(5) Uani 1
C7 C 0.8302(5) -0.62737(18) -0.87800(8) 0.0417(5) Uani 1
C4 C -0.0365(5) -0.68376(17) -0.70280(8) 0.0388(5) Uani 1
C6 C 0.6527(6) -0.67442(19) -0.83550(9) 0.0445(6) Uani 1
C12 C 0.8256(6) -0.5181(2) -0.89049(10) 0.0563(7) Uani 1
C10 C 1.1443(5) -0.54393(19) -0.96568(9) 0.0438(6) Uani 1
C3 C -0.2073(6) -0.6580(2) -0.66141(9) 0.0461(6) Uani 1
C13 C 1.2976(6) -0.5037(2) -1.01577(10) 0.0560(7) Uani 1
C2 C -0.3529(6) -0.7534(2) -0.64714(10) 0.0534(7) Uani 1
C11 C 0.9801(7) -0.4779(2) -0.93319(11) 0.0589(7) Uani 1
C1 C -0.2660(6) -0.8311(2) -0.68080(10) 0.0535(7) Uani 1
C9 C 1.1563(7) -0.6525(2) -0.95191(10) 0.0539(7) Uani 1
C8 C 1.0043(6) -0.6938(2) -0.90897(10) 0.0537(7) Uani 1
C14 C 1.1306(10) -0.5338(4) -1.06618(13) 0.0827(11) Uani 1
C15 C 1.3641(11) -0.3830(3) -1.01481(18) 0.0842(11) Uani 1
H6 H 0.655(5) -0.7557(18) -0.8323(8) 0.044(6) Uiso 1
H3 H -0.222(5) -0.5923(18) -0.6444(8) 0.039(6) Uiso 1
H1 H 0.305(5) -0.745(2) -0.7730(8) 0.044(6) Uiso 1
H12 H 0.713(6) -0.475(2) -0.8695(10) 0.062(8) Uiso 1
H2 H -0.483(5) -0.7598(18) -0.6206(9) 0.049(7) Uiso 1
H14a H 1.232(6) -0.516(2) -1.0958(12) 0.071(9) Uiso 1
H11 H 0.978(6) -0.404(2) -0.9396(11) 0.073(9) Uiso 1
H15a H 1.479(7) -0.364(2) -1.0430(12) 0.080(10) Uiso 1
H14b H 1.090(9) -0.606(3) -1.0661(14) 0.103(14) Uiso 1
H1a H -0.314(7) -0.902(2) -0.6853(10) 0.067(8) Uiso 1
H13 H 1.468(5) -0.5382(18) -1.0162(9) 0.037(6) Uiso 1
O4 O -0.3241(6) -0.39774(14) -0.70215(9) 0.0632(5) Uani 1
H4a H -0.460(10) -0.440(4) -0.7134(16) 0.124(16) Uiso 1
H4b H -0.174(8) -0.429(3) -0.7133(13) 0.081(11) Uiso 1
H9 H 1.269(5) -0.6986(19) -0.9719(9) 0.055(7) Uiso 1
H8 H 1.009(6) -0.762(2) -0.9006(10) 0.060(8) Uiso 1
H15b H 1.479(8) -0.360(3) -0.9778(15) 0.117(13) Uiso 1
H15c H 1.185(8) -0.352(2) -1.0163(12) 0.075(10) Uiso 1
H14c H 0.950(9) -0.494(3) -1.0663(16) 0.126(16) Uiso 1

loop_
_atom_site_aniso_label
_atom_site_aniso_U_11
_atom_site_aniso_U_22
_atom_site_aniso_U_33
_atom_site_aniso_U_23
_atom_site_aniso_U_13
_atom_site_aniso_U_12
O1 0.0577(11) 0.0369(8) 0.0531(9) -0.0029(7) 0.0162(8) -0.0043(8)
N1 0.0416(10) 0.0346(10) 0.0464(10) 0.0024(9) 0.0065(9) -0.0022(9)
N2 0.0387(11) 0.0426(10) 0.0439(11) 0.0010(9) 0.0028(9) -0.0026(9)
O2 0.0531(10) 0.0345(9) 0.0699(11) -0.0046(7) 0.0143(9) -0.0040(8)
C5 0.0359(11) 0.0396(13) 0.0442(12) -0.0006(10) -0.0025(11) 0.0032(11)
C7 0.0390(12) 0.0468(13) 0.0392(12) -0.0037(10) -0.0007(11) -0.0039(11)
C4 0.0438(13) 0.0337(12) 0.0388(12) 0.0004(9) -0.0010(10) -0.0003(10)
C6 0.0429(13) 0.0427(13) 0.0478(13) 0.0007(11) 0.0001(12) -0.0011(12)
C12 0.0624(17) 0.0506(14) 0.0561(15) -0.0034(12) 0.0225(15) 0.0063(14)
C10 0.0368(13) 0.0544(15) 0.0402(12) -0.0007(10) -0.0017(11) -0.0038(11)
C3 0.0530(16) 0.0442(14) 0.0410(12) -0.0037(11) 0.0031(12) 0.0028(12)
C13 0.0460(16) 0.0695(19) 0.0525(14) 0.0060(13) 0.0117(13) 0.0048(14)
C2 0.0605(16) 0.0576(15) 0.0421(13) 0.0080(12) 0.0140(14) -0.0051(14)
C11 0.0696(18) 0.0453(15) 0.0617(16) 0.0079(13) 0.0170(15) 0.0041(14)
C1 0.0607(19) 0.0461(15) 0.0538(14) 0.0070(13) 0.0137(13) -0.0062(13)
C9 0.0553(16) 0.0538(16) 0.0527(15) -0.0088(12) 0.0116(14) 0.0053(14)
C8 0.0585(17) 0.0453(15) 0.0572(16) -0.0005(12) 0.0102(14) 0.0008(14)
C14 0.087(3) 0.115(4) 0.0464(17) 0.0089(19) 0.0100(18) -0.002(3)
C15 0.093(3) 0.078(2) 0.082(3) 0.0140(19) 0.034(3) -0.014(2)
O4 0.0562(12) 0.0377(10) 0.0956(15) -0.0023(9) 0.0200(13) 0.0006(10)

loop_
_atom_type_symbol
_atom_type_scat_dispersion_real
_atom_type_scat_dispersion_imag
_atom_type_scat_source
H 0 0 'International Tables Volume C Table 6.1.1.4 (pp. 500-502)'
C 0.00347 0.00161 'International Tables Volume C Table 6.1.1.4 (pp. 500-502)'
O 0.01158 0.00611 'International Tables Volume C Table 6.1.1.4 (pp. 500-502)'
N 0.00653 0.00323 'International Tables Volume C Table 6.1.1.4 (pp. 500-502)'

loop_
_geom_angle_atom_site_label_1
_geom_angle_atom_site_label_2
_geom_angle_atom_site_label_3
_geom_angle
C1 O1 C4 106.32(19)
C5 N1 N2 119.45(19)
H1 N1 N2 121.2(15)
H1 N1 C5 119.3(15)
C6 N2 N1 114.57(19)
O2 C5 N1 123.9(2)
C4 C5 N1 116.14(19)
C4 C5 O2 120.0(2)
C12 C7 C6 122.5(2)
C8 C7 C6 120.0(2)
C8 C7 C12 117.4(2)
C5 C4 O1 118.52(18)
C3 C4 O1 109.9(2)
C3 C4 C5 131.6(2)
C7 C6 N2 121.6(2)
H6 C6 N2 121.9(13)
H6 C6 C7 116.5(13)
C11 C12 C7 121.0(3)
H12 C12 C7 116.9(15)
H12 C12 C11 122.1(15)
C11 C10 C13 123.3(2)
C9 C10 C13 119.9(2)
C9 C10 C11 116.8(2)
C2 C3 C4 106.7(2)
H3 C3 C4 127.4(14)
H3 C3 C2 125.9(14)
C14 C13 C10 110.1(2)
C15 C13 C10 113.9(2)
C15 C13 C14 111.0(3)
H13 C13 C10 106.2(14)
H13 C13 C14 109.5(14)
H13 C13 C15 105.9(14)
C1 C2 C3 107.1(2)
H2 C2 C3 126.1(15)
H2 C2 C1 126.8(15)
C10 C11 C12 122.1(3)
H11 C11 C12 118.8(17)
H11 C11 C10 119.1(17)
C2 C1 O1 110.0(2)
H1a C1 O1 116.4(18)
H1a C1 C2 133.5(18)
C8 C9 C10 121.7(3)
H9 C9 C10 119.2(15)
H9 C9 C8 119.0(15)
C9 C8 C7 121.0(3)
H8 C8 C7 117.1(17)
H8 C8 C9 121.9(17)
H14a C14 C13 109.3(19)
H14b C14 C13 110(2)
H14b C14 H14a 111(3)
H14c C14 C13 109(2)
H14c C14 H14a 110(3)
H14c C14 H14b 108(4)
H15a C15 C13 111.5(18)
H15b C15 C13 111.2(18)
H15b C15 H15a 106(3)
H15c C15 C13 102(2)
H15c C15 H15a 114(3)
H15c C15 H15b 112(3)
H4b O4 H4a 104(3)

loop_
_geom_bond_atom_site_label_1
_geom_bond_atom_site_label_2
_geom_bond_distance
O1 C4 1.366(3)
O1 C1 1.362(3)
N1 N2 1.382(3)
N1 C5 1.342(3)
N1 H1 0.89(2)
N2 C6 1.278(3)
O2 C5 1.237(3)
C5 C4 1.467(3)
C7 C6 1.464(3)
C7 C12 1.383(3)
C7 C8 1.390(3)
C4 C3 1.341(3)
C6 H6 1.01(2)
C12 C11 1.376(4)
C12 H12 0.92(3)
C10 C13 1.518(3)
C10 C11 1.382(4)
C10 C9 1.383(3)
C3 C2 1.407(3)
C3 H3 0.92(2)
C13 C14 1.521(5)
C13 C15 1.521(4)
C13 H13 0.91(2)
C2 C1 1.334(4)
C2 H2 0.90(2)
C11 H11 0.92(3)
C1 H1a 0.91(3)
C9 C8 1.379(4)
C9 H9 0.92(2)
C8 H8 0.87(3)
C14 H14a 0.90(3)
C14 H14b 0.91(4)
C14 H14c 0.98(4)
C15 H15a 0.92(3)
C15 H15b 1.10(4)
C15 H15c 0.93(4)
O4 H4a 0.87(4)
O4 H4b 0.85(4)
